data_4125015
loop_
_publ_author_name
'Protchenko, Andrey V.'
'Bates, Joshua I.'
'Saleh, Liban M. A.'
'Blake, Matthew P.'
'Schwarz, Andrew D.'
'Kolychev, Eugene L.'
'Thompson, Amber L.'
'Jones, Cameron'
'Mountford, Philip'
'Aldridge, Simon'

_publ_section_title
;
 Enabling and Probing Oxidative Addition and Reductive Elimination at a
 Group 14 Metal Center: Cleavage and Functionalization of E-H Bonds by a
 Bis(boryl)stannylene.
;
_journal_issue 13
_journal_name_full 'Journal of the American Chemical Society'
_journal_page_first 4555
_journal_page_last 4564
_journal_paper_doi 10.1021/jacs.6b00710
_journal_volume 138
_journal_year 2016
_chemical_absolute_configuration ad
_chemical_formula_moiety 'C47 H72 B1 N3 Si1 Sn1'
_chemical_formula_sum 'C47 H72 B N3 Si Sn'
_chemical_formula_weight 836.70
_space_group_IT_number 4
_symmetry_cell_setting monoclinic
_symmetry_space_group_name_Hall 'P 2yb'
_symmetry_space_group_name_H-M 'P 1 21 1'
_atom_sites_solution_hydrogens difmap
_atom_sites_solution_primary direct
_cell_angle_alpha 90
_cell_angle_beta 91.3439(10)
_cell_angle_gamma 90
_cell_formula_units_Z 4
_cell_length_a 11.36620(10)
_cell_length_b 19.9462(2)
_cell_length_c 20.7654(3)
_cell_measurement_reflns_used 34302
_cell_measurement_temperature 150
_cell_measurement_theta_max 76
_cell_measurement_theta_min 3
_cell_volume 4706.48(9)
_computing_cell_refinement 'CrysAlis, (Oxford Diffraction, 2002)'
_computing_data_collection 'SuperNova, (Oxford Diffraction, 2010)'
_computing_data_reduction 'CrysAlis, (Oxford Diffraction, 2002)'
_computing_molecular_graphics 'CAMERON (Watkin et al., 1996)'
_computing_publication_material 'CRYSTALS (Betteridge et al., 2003)'
_computing_structure_refinement 'CRYSTALS (Betteridge et al., 2003)'
_computing_structure_solution 'SIR92 (Altomare et al., 1994)'
_diffrn_ambient_temperature 150
_diffrn_measured_fraction_theta_full 0.999
_diffrn_measured_fraction_theta_max 0.994
_diffrn_measurement_device Area
_diffrn_measurement_device_type 'Oxford Diffraction SuperNova'
_diffrn_measurement_method \w
_diffrn_radiation_monochromator graphite
_diffrn_radiation_type 'Cu K\a'
_diffrn_radiation_wavelength 1.54180
_diffrn_reflns_av_R_equivalents 0.030
_diffrn_reflns_limit_h_max 13
_diffrn_reflns_limit_h_min -14
_diffrn_reflns_limit_k_max 24
_diffrn_reflns_limit_k_min -22
_diffrn_reflns_limit_l_max 26
_diffrn_reflns_limit_l_min -25
_diffrn_reflns_number 58951
_diffrn_reflns_theta_full 74.751
_diffrn_reflns_theta_max 76.277
_diffrn_reflns_theta_min 3.072
_diffrn_standards_number 0
_exptl_absorpt_coefficient_mu 4.794
_exptl_absorpt_correction_T_max 0.62
_exptl_absorpt_correction_T_min 0.52
_exptl_absorpt_correction_type multi-scan
_exptl_absorpt_process_details 'CrysAlis, (Oxford Diffraction, 2002)'
_exptl_crystal_colour colorless
_exptl_crystal_density_diffrn 1.181
_exptl_crystal_density_method 'not measured'
_exptl_crystal_description block
_exptl_crystal_F_000 1776
_exptl_crystal_size_max 0.100
_exptl_crystal_size_mid 0.100
_exptl_crystal_size_min 0.100
_refine_diff_density_max 4.03
_refine_diff_density_min -1.31
_refine_ls_abs_structure_details 'Flack (1983), 6522 Friedel-pairs'
_refine_ls_abs_structure_Flack 0.003(4)
_refine_ls_extinction_method None
_refine_ls_goodness_of_fit_ref 1.0186
_refine_ls_hydrogen_treatment constr
_refine_ls_matrix_type full
_refine_ls_number_parameters 956
_refine_ls_number_reflns 16129
_refine_ls_number_restraints 1
_refine_ls_R_factor_all 0.0489
_refine_ls_R_factor_gt 0.0483
_refine_ls_shift/su_max 0.0019999
_refine_ls_shift/su_mean 0.0000217
_refine_ls_structure_factor_coef F
_refine_ls_weighting_details
;
 Method, part 1, Chebychev polynomial, (Watkin, 1994, Prince, 1982) 
 [weight] = 1.0/[A~0~*T~0~(x)+A~1~*T~1~(x) ... +A~n-1~]*T~n-1~(x)] 
 where A~i~ are the Chebychev coefficients listed below and x= Fcalc/Fmax 
 Method = Robust Weighting (Prince, 1982) 
 W = [weight] * [1-(deltaF/6*sigmaF)^2^]^2^ 
 A~i~ are: 
 32.2 -26.1 23.4 
;
_refine_ls_weighting_scheme calc
_refine_ls_wR_factor_all 0.0518
_refine_ls_wR_factor_gt 0.0515
_refine_ls_wR_factor_ref 0.0514
_reflns_limit_h_max 14
_reflns_limit_h_min -14
_reflns_limit_k_max 24
_reflns_limit_k_min -22
_reflns_limit_l_max 26
_reflns_limit_l_min 0
_reflns_number_gt 16304
_reflns_number_total 16619
_reflns_threshold_expression I>2.0\s(I)
_oxford_diffrn_Wilson_B_factor 1.57
_oxford_diffrn_Wilson_scale 0.09
_oxford_refine_ls_r_factor_ref 0.0480
_oxford_refine_ls_scale 3.312(3)
_oxford_reflns_number_all 16619
_oxford_reflns_threshold_expression_ref I>3.0\s(I)
_oxford_structure_analysis_title 'C:\Documents and Settings\PMAdmi At 10:31 on'
_cod_data_source_file ja6b00710_si_002.cif
_cod_data_source_block stannacycle
_cod_depositor_comments
;
The following automatic conversions were performed:

'_symmetry_cell_setting' value 'Monoclinic' changed to 'monoclinic'
according to
/usr/data/users/saulius/crontab/automatic-downloads/rss-feeds/ACS/lib/dictionaries/cif_core.dic
dictionary named 'cif_core.dic' version 2.4.2 from 2011-04-26.

'_atom_sites_solution_primary' value 'Direct' changed to 'direct'
according to
/usr/data/users/saulius/crontab/automatic-downloads/rss-feeds/ACS/lib/dictionaries/cif_core.dic
dictionary named 'cif_core.dic' version 2.4.2 from 2011-04-26.

Automatic conversion script
Id: cif_fix_values 4268 2015-11-12 08:31:59Z antanas 

 Adding full bibliography for 4125002--4125015.cif.
;
_cod_original_sg_symbol_H-M 'P 1 21 1 '
_cod_original_formula_sum 'C47 H72 B1 N3 Si1 Sn1'
_cod_database_code 4125015

loop_
_symmetry_equiv_pos_as_xyz
x,y,z
-x,y+1/2,-z

loop_
_atom_site_label
_atom_site_type_symbol
_atom_site_fract_x
_atom_site_fract_y
_atom_site_fract_z
_atom_site_U_iso_or_equiv
_atom_site_occupancy
_atom_site_adp_type
_atom_site_refinement_flags_posn
Sn1 Sn 1.00394(2) 0.51063(3) 0.691906(12) 0.0191 1.0000 Uani .
Sn101 Sn 0.52268(2) 0.08174(3) 0.808374(12) 0.0193 1.0000 Uani .
N1 N 0.7820(3) 0.62557(19) 0.68094(17) 0.0226 1.0000 Uani .
N2 N 0.9602(3) 0.67150(19) 0.7072(2) 0.0222 1.0000 Uani .
N3 N 1.0231(3) 0.46139(18) 0.60400(17) 0.0217 1.0000 Uani .
N101 N 0.3128(3) -0.03998(18) 0.80878(17) 0.0220 1.0000 Uani .
N102 N 0.4953(3) -0.07953(19) 0.7900(2) 0.0229 1.0000 Uani .
N103 N 0.5392(3) 0.13334(19) 0.89499(17) 0.0236 1.0000 Uani .
C1 C 0.7686(4) 0.6951(3) 0.6933(3) 0.0332 1.0000 Uani .
C2 C 0.8740(4) 0.7213(2) 0.7092(2) 0.0329 1.0000 Uani .
C3 C 0.6774(3) 0.5873(2) 0.67090(19) 0.0241 1.0000 Uani .
C4 C 0.6198(4) 0.5861(3) 0.6100(2) 0.0296 1.0000 Uani .
C5 C 0.5139(4) 0.5523(3) 0.6026(2) 0.0344 1.0000 Uani .
C6 C 0.4654(4) 0.5199(3) 0.6543(3) 0.0374 1.0000 Uani .
C7 C 0.5205(4) 0.5206(3) 0.7134(2) 0.0367 1.0000 Uani .
C8 C 0.6279(4) 0.5540(3) 0.7233(2) 0.0292 1.0000 Uani .
C9 C 0.6670(4) 0.6269(3) 0.5531(2) 0.0339 1.0000 Uani .
C10 C 0.5994(7) 0.6920(3) 0.5457(3) 0.0542 1.0000 Uani .
C11 C 0.6586(5) 0.5872(4) 0.4906(2) 0.0472 1.0000 Uani .
C12 C 0.6844(4) 0.5563(3) 0.7907(2) 0.0358 1.0000 Uani .
C13 C 0.6447(7) 0.6186(4) 0.8276(3) 0.0569 1.0000 Uani .
C14 C 0.6624(5) 0.4922(4) 0.8291(3) 0.0519 1.0000 Uani .
C15 C 1.0740(4) 0.6838(2) 0.7376(2) 0.0285 1.0000 Uani .
C16 C 1.0844(5) 0.6786(2) 0.8051(2) 0.0320 1.0000 Uani .
C17 C 1.1932(5) 0.6886(3) 0.8339(3) 0.0392 1.0000 Uani .
C18 C 1.2897(5) 0.7043(3) 0.7984(3) 0.0448 1.0000 Uani .
C19 C 1.2774(5) 0.7105(3) 0.7323(3) 0.0415 1.0000 Uani .
C20 C 1.1690(4) 0.7011(3) 0.7004(3) 0.0327 1.0000 Uani .
C21 C 0.9773(5) 0.6628(3) 0.8473(3) 0.0368 1.0000 Uani .
C22 C 0.9424(7) 0.7247(4) 0.8849(3) 0.0576 1.0000 Uani .
C23 C 1.0002(7) 0.6050(3) 0.8938(3) 0.0548 1.0000 Uani .
C24 C 1.1551(5) 0.7117(3) 0.6277(3) 0.0390 1.0000 Uani .
C25 C 1.1017(7) 0.7811(4) 0.6133(4) 0.0615 1.0000 Uani .
C26 C 1.2699(6) 0.7053(3) 0.5915(3) 0.0496 1.0000 Uani .
C27 C 0.9622(4) 0.4342(2) 0.7611(2) 0.0282 1.0000 Uani .
C28 C 1.0599(4) 0.4374(2) 0.8106(2) 0.0273 1.0000 Uani .
C29 C 1.1561(4) 0.4751(2) 0.8017(2) 0.0277 1.0000 Uani .
C30 C 1.1717(3) 0.5163(3) 0.7425(2) 0.0289 1.0000 Uani .
C31 C 1.0391(5) 0.3940(3) 0.8689(3) 0.0436 1.0000 Uani .
C32 C 1.2581(5) 0.4790(3) 0.8494(3) 0.0441 1.0000 Uani .
C33 C 1.0104(4) 0.3891(2) 0.6043(2) 0.0249 1.0000 Uani .
C34 C 0.8984(4) 0.3607(2) 0.5946(2) 0.0310 1.0000 Uani .
C35 C 0.8883(5) 0.2913(3) 0.5908(3) 0.0430 1.0000 Uani .
C36 C 0.9857(6) 0.2498(3) 0.5965(3) 0.0500 1.0000 Uani .
C37 C 1.0942(5) 0.2773(3) 0.6079(3) 0.0423 1.0000 Uani .
C38 C 1.1104(4) 0.3467(3) 0.6125(2) 0.0295 1.0000 Uani .
C39 C 0.7864(4) 0.4029(3) 0.5889(3) 0.0399 1.0000 Uani .
C40 C 0.7169(6) 0.3892(4) 0.5263(3) 0.0559 1.0000 Uani .
C41 C 0.7089(6) 0.3896(4) 0.6466(3) 0.0551 1.0000 Uani .
C42 C 1.2326(4) 0.3736(3) 0.6270(2) 0.0329 1.0000 Uani .
C43 C 1.2810(6) 0.3491(3) 0.6926(3) 0.0446 1.0000 Uani .
C44 C 1.3198(5) 0.3544(3) 0.5745(3) 0.0423 1.0000 Uani .
C45 C 1.0522(5) 0.4393(3) 0.4656(2) 0.0350 1.0000 Uani .
C46 C 1.2216(4) 0.5306(3) 0.5378(2) 0.0345 1.0000 Uani .
C47 C 0.9723(5) 0.5744(3) 0.5166(3) 0.0401 1.0000 Uani .
C101 C 0.3072(4) -0.1084(3) 0.7937(3) 0.0322 1.0000 Uani .
C102 C 0.4142(4) -0.1317(2) 0.7821(2) 0.0315 1.0000 Uani .
C103 C 0.2045(4) -0.0048(2) 0.8221(2) 0.0261 1.0000 Uani .
C104 C 0.1535(4) -0.0141(3) 0.8825(2) 0.0301 1.0000 Uani .
C105 C 0.0446(4) 0.0182(3) 0.8938(2) 0.0380 1.0000 Uani .
C106 C -0.0070(5) 0.0556(3) 0.8468(3) 0.0463 1.0000 Uani .
C107 C 0.0418(4) 0.0629(3) 0.7872(3) 0.0403 1.0000 Uani .
C108 C 0.1496(4) 0.0343(2) 0.7739(2) 0.0291 1.0000 Uani .
C109 C 0.2069(4) -0.0593(3) 0.9338(2) 0.0375 1.0000 Uani .
C110 C 0.1475(7) -0.1289(4) 0.9310(3) 0.0601 1.0000 Uani .
C111 C 0.1967(5) -0.0309(4) 1.0014(3) 0.0526 1.0000 Uani .
C112 C 0.2022(4) 0.0416(3) 0.7074(2) 0.0330 1.0000 Uani .
C113 C 0.1758(7) -0.0196(4) 0.6653(3) 0.0583 1.0000 Uani .
C114 C 0.1625(5) 0.1054(3) 0.6735(3) 0.0478 1.0000 Uani .
C115 C 0.6174(4) -0.0900(2) 0.7735(2) 0.0273 1.0000 Uani .
C116 C 0.6435(5) -0.0864(3) 0.7081(3) 0.0356 1.0000 Uani .
C117 C 0.7634(6) -0.0930(3) 0.6920(3) 0.0473 1.0000 Uani .
C118 C 0.8492(5) -0.0995(3) 0.7395(3) 0.0462 1.0000 Uani .
C119 C 0.8201(5) -0.1051(3) 0.8026(3) 0.0408 1.0000 Uani .
C120 C 0.7033(4) -0.1014(2) 0.8211(3) 0.0316 1.0000 Uani .
C121 C 0.5494(5) -0.0789(3) 0.6557(3) 0.0390 1.0000 Uani .
C122 C 0.5314(9) -0.1467(4) 0.6209(3) 0.0703 1.0000 Uani .
C123 C 0.5795(8) -0.0244(3) 0.6061(3) 0.0605 1.0000 Uani .
C124 C 0.6699(5) -0.1137(3) 0.8917(3) 0.0376 1.0000 Uani .
C125 C 0.6086(6) -0.1816(4) 0.8992(3) 0.0566 1.0000 Uani .
C126 C 0.7731(6) -0.1099(3) 0.9395(3) 0.0516 1.0000 Uani .
C127 C 0.4708(4) 0.1568(2) 0.7384(2) 0.0288 1.0000 Uani .
C128 C 0.5693(4) 0.1563(3) 0.6903(2) 0.0303 1.0000 Uani .
C129 C 0.6682(4) 0.1224(3) 0.7005(2) 0.0294 1.0000 Uani .
C130 C 0.6897(3) 0.0817(2) 0.76114(19) 0.0244 1.0000 Uani .
C131 C 0.5425(6) 0.1998(3) 0.6322(3) 0.0492 1.0000 Uani .
C132 C 0.7721(5) 0.1223(3) 0.6557(3) 0.0486 1.0000 Uani .
C133 C 0.5232(4) 0.2050(2) 0.8917(2) 0.0257 1.0000 Uani .
C134 C 0.4098(5) 0.2321(3) 0.8972(3) 0.0350 1.0000 Uani .
C135 C 0.3953(6) 0.3006(3) 0.9002(3) 0.0482 1.0000 Uani .
C136 C 0.4920(6) 0.3429(3) 0.8974(4) 0.0540 1.0000 Uani .
C137 C 0.6021(6) 0.3176(3) 0.8896(3) 0.0469 1.0000 Uani .
C138 C 0.6220(5) 0.2489(2) 0.8859(2) 0.0316 1.0000 Uani .
C139 C 0.2994(5) 0.1877(3) 0.8980(3) 0.0431 1.0000 Uani .
C140 C 0.2441(7) 0.1880(5) 0.9640(4) 0.0689 1.0000 Uani .
C141 C 0.2088(6) 0.2076(4) 0.8466(4) 0.0636 1.0000 Uani .
C142 C 0.7447(4) 0.2233(3) 0.8739(2) 0.0340 1.0000 Uani .
C143 C 0.7883(6) 0.2480(3) 0.8088(3) 0.0469 1.0000 Uani .
C144 C 0.8325(5) 0.2439(3) 0.9275(3) 0.0448 1.0000 Uani .
C145 C 0.5770(5) 0.1613(3) 1.0337(2) 0.0383 1.0000 Uani .
C146 C 0.7428(5) 0.0680(3) 0.9641(2) 0.0388 1.0000 Uani .
C147 C 0.4938(5) 0.0246(3) 0.9872(3) 0.0416 1.0000 Uani .
B1 B 0.9032(4) 0.6091(2) 0.6904(2) 0.0201 1.0000 Uani .
B101 B 0.4337(4) -0.0194(2) 0.8070(2) 0.0187 1.0000 Uani .
Si1 Si 1.06618(10) 0.49952(7) 0.53404(5) 0.0235 1.0000 Uani .
Si101 Si 0.58756(10) 0.09831(7) 0.96722(6) 0.0257 1.0000 Uani .
H11 H 0.6981 0.7190 0.6907 0.0471 1.0000 Uiso R
H21 H 0.8886 0.7653 0.7206 0.0370 1.0000 Uiso R
H51 H 0.4759 0.5510 0.5624 0.0452 1.0000 Uiso R
H61 H 0.3930 0.4977 0.6487 0.0469 1.0000 Uiso R
H71 H 0.4855 0.4982 0.7476 0.0449 1.0000 Uiso R
H91 H 0.7500 0.6380 0.5622 0.0458 1.0000 Uiso R
H101 H 0.6285 0.7163 0.5093 0.0930 1.0000 Uiso R
H102 H 0.6114 0.7192 0.5840 0.0928 1.0000 Uiso R
H103 H 0.5167 0.6827 0.5391 0.0931 1.0000 Uiso R
H111 H 0.6890 0.6142 0.4563 0.0707 1.0000 Uiso R
H112 H 0.7065 0.5473 0.4949 0.0711 1.0000 Uiso R
H113 H 0.5787 0.5750 0.4813 0.0710 1.0000 Uiso R
H121 H 0.7693 0.5601 0.7860 0.0417 1.0000 Uiso R
H131 H 0.6834 0.6184 0.8693 0.0858 1.0000 Uiso R
H132 H 0.6653 0.6583 0.8047 0.0862 1.0000 Uiso R
H133 H 0.5604 0.6162 0.8324 0.0858 1.0000 Uiso R
H141 H 0.7064 0.4941 0.8694 0.0770 1.0000 Uiso R
H142 H 0.5801 0.4877 0.8374 0.0770 1.0000 Uiso R
H143 H 0.6883 0.4541 0.8046 0.0770 1.0000 Uiso R
H171 H 1.2014 0.6859 0.8786 0.0512 1.0000 Uiso R
H181 H 1.3643 0.7106 0.8180 0.0581 1.0000 Uiso R
H191 H 1.3430 0.7199 0.7072 0.0498 1.0000 Uiso R
H211 H 0.9105 0.6515 0.8186 0.0479 1.0000 Uiso R
H221 H 0.8678 0.7174 0.9051 0.1050 1.0000 Uiso R
H222 H 1.0046 0.7327 0.9171 0.1050 1.0000 Uiso R
H223 H 0.9368 0.7625 0.8560 0.1051 1.0000 Uiso R
H231 H 0.9385 0.6047 0.9248 0.0831 1.0000 Uiso R
H232 H 1.0761 0.6120 0.9153 0.0827 1.0000 Uiso R
H233 H 1.0008 0.5639 0.8698 0.0831 1.0000 Uiso R
H241 H 1.0987 0.6789 0.6105 0.0510 1.0000 Uiso R
H251 H 1.0967 0.7873 0.5673 0.0950 1.0000 Uiso R
H252 H 1.1522 0.8147 0.6328 0.0950 1.0000 Uiso R
H253 H 1.0246 0.7839 0.6310 0.0949 1.0000 Uiso R
H261 H 1.2525 0.7050 0.5456 0.0728 1.0000 Uiso R
H262 H 1.3197 0.7424 0.6025 0.0730 1.0000 Uiso R
H263 H 1.3089 0.6645 0.6034 0.0731 1.0000 Uiso R
H271 H 0.8870 0.4426 0.7813 0.0353 1.0000 Uiso R
H272 H 0.9591 0.3905 0.7399 0.0354 1.0000 Uiso R
H301 H 1.1923 0.5624 0.7537 0.0374 1.0000 Uiso R
H302 H 1.2304 0.4963 0.7160 0.0372 1.0000 Uiso R
H311 H 1.0997 0.4024 0.9010 0.0688 1.0000 Uiso R
H312 H 0.9638 0.4048 0.8854 0.0691 1.0000 Uiso R
H313 H 1.0410 0.3480 0.8570 0.0689 1.0000 Uiso R
H321 H 1.2780 0.5257 0.8559 0.0633 1.0000 Uiso R
H322 H 1.2352 0.4589 0.8895 0.0628 1.0000 Uiso R
H323 H 1.3239 0.4557 0.8323 0.0632 1.0000 Uiso R
H351 H 0.8134 0.2721 0.5850 0.0521 1.0000 Uiso R
H361 H 0.9762 0.2032 0.5928 0.0592 1.0000 Uiso R
H371 H 1.1599 0.2498 0.6123 0.0540 1.0000 Uiso R
H391 H 0.8094 0.4501 0.5898 0.0532 1.0000 Uiso R
H401 H 0.6499 0.4181 0.5242 0.0849 1.0000 Uiso R
H402 H 0.7659 0.3979 0.4903 0.0848 1.0000 Uiso R
H403 H 0.6916 0.3432 0.5255 0.0851 1.0000 Uiso R
H411 H 0.6478 0.4226 0.6486 0.0888 1.0000 Uiso R
H412 H 0.7573 0.3913 0.6853 0.0888 1.0000 Uiso R
H413 H 0.6749 0.3458 0.6419 0.0892 1.0000 Uiso R
H421 H 1.2268 0.4221 0.6284 0.0414 1.0000 Uiso R
H431 H 1.3531 0.3724 0.7029 0.0730 1.0000 Uiso R
H432 H 1.2246 0.3576 0.7253 0.0731 1.0000 Uiso R
H433 H 1.2983 0.3023 0.6908 0.0732 1.0000 Uiso R
H441 H 1.3968 0.3705 0.5852 0.0689 1.0000 Uiso R
H442 H 1.3239 0.3066 0.5699 0.0691 1.0000 Uiso R
H443 H 1.2941 0.3733 0.5341 0.0689 1.0000 Uiso R
H451 H 1.0818 0.4595 0.4276 0.0532 1.0000 Uiso R
H452 H 1.0988 0.4005 0.4761 0.0533 1.0000 Uiso R
H453 H 0.9709 0.4270 0.4587 0.0531 1.0000 Uiso R
H461 H 1.2359 0.5587 0.5011 0.0537 1.0000 Uiso R
H462 H 1.2366 0.5554 0.5767 0.0541 1.0000 Uiso R
H463 H 1.2764 0.4941 0.5368 0.0539 1.0000 Uiso R
H471 H 0.9926 0.5936 0.4760 0.0642 1.0000 Uiso R
H472 H 0.9838 0.6071 0.5499 0.0641 1.0000 Uiso R
H473 H 0.8903 0.5619 0.5146 0.0641 1.0000 Uiso R
H1011 H 0.2385 -0.1329 0.7925 0.0403 1.0000 Uiso R
H1021 H 0.4327 -0.1761 0.7712 0.0371 1.0000 Uiso R
H1051 H 0.0084 0.0128 0.9337 0.0459 1.0000 Uiso R
H1061 H -0.0781 0.0776 0.8551 0.0588 1.0000 Uiso R
H1071 H 0.0024 0.0866 0.7548 0.0502 1.0000 Uiso R
H1091 H 0.2910 -0.0641 0.9250 0.0479 1.0000 Uiso R
H1101 H 0.1906 -0.1597 0.9583 0.0991 1.0000 Uiso R
H1102 H 0.0675 -0.1245 0.9455 0.0988 1.0000 Uiso R
H1103 H 0.1464 -0.1451 0.8871 0.0990 1.0000 Uiso R
H1111 H 0.2372 -0.0590 1.0324 0.0829 1.0000 Uiso R
H1112 H 0.1148 -0.0267 1.0128 0.0828 1.0000 Uiso R
H1113 H 0.2302 0.0133 1.0033 0.0831 1.0000 Uiso R
H1121 H 0.2888 0.0424 0.7130 0.0418 1.0000 Uiso R
H1131 H 0.2181 -0.0177 0.6260 0.0929 1.0000 Uiso R
H1132 H 0.1958 -0.0598 0.6886 0.0930 1.0000 Uiso R
H1133 H 0.0920 -0.0196 0.6557 0.0929 1.0000 Uiso R
H1141 H 0.2085 0.1117 0.6358 0.0721 1.0000 Uiso R
H1142 H 0.1726 0.1430 0.7027 0.0722 1.0000 Uiso R
H1143 H 0.0805 0.1005 0.6611 0.0718 1.0000 Uiso R
H1171 H 0.7839 -0.0930 0.6490 0.0548 1.0000 Uiso R
H1181 H 0.9284 -0.1001 0.7284 0.0651 1.0000 Uiso R
H1191 H 0.8783 -0.1121 0.8346 0.0462 1.0000 Uiso R
H1211 H 0.4735 -0.0676 0.6757 0.0480 1.0000 Uiso R
H1221 H 0.4633 -0.1443 0.5917 0.1159 1.0000 Uiso R
H1222 H 0.5167 -0.1807 0.6524 0.1160 1.0000 Uiso R
H1223 H 0.6011 -0.1578 0.5973 0.1160 1.0000 Uiso R
H1231 H 0.5124 -0.0168 0.5778 0.1021 1.0000 Uiso R
H1232 H 0.5981 0.0166 0.6287 0.1021 1.0000 Uiso R
H1233 H 0.6461 -0.0390 0.5815 0.1021 1.0000 Uiso R
H1241 H 0.6130 -0.0793 0.9033 0.0479 1.0000 Uiso R
H1251 H 0.5856 -0.1881 0.9430 0.0970 1.0000 Uiso R
H1252 H 0.6632 -0.2161 0.8874 0.0971 1.0000 Uiso R
H1253 H 0.5393 -0.1841 0.8716 0.0969 1.0000 Uiso R
H1261 H 0.7472 -0.1091 0.9833 0.0801 1.0000 Uiso R
H1262 H 0.8242 -0.1478 0.9335 0.0800 1.0000 Uiso R
H1263 H 0.8173 -0.0700 0.9308 0.0800 1.0000 Uiso R
H1271 H 0.4651 0.2005 0.7589 0.0392 1.0000 Uiso R
H1272 H 0.3955 0.1453 0.7171 0.0390 1.0000 Uiso R
H1301 H 0.7485 0.1031 0.7888 0.0329 1.0000 Uiso R
H1302 H 0.7164 0.0367 0.7520 0.0333 1.0000 Uiso R
H1311 H 0.6070 0.1982 0.6032 0.0761 1.0000 Uiso R
H1312 H 0.5293 0.2451 0.6453 0.0761 1.0000 Uiso R
H1313 H 0.4719 0.1839 0.6107 0.0758 1.0000 Uiso R
H1321 H 0.8071 0.0787 0.6565 0.0722 1.0000 Uiso R
H1322 H 0.8294 0.1544 0.6700 0.0719 1.0000 Uiso R
H1323 H 0.7443 0.1325 0.6130 0.0721 1.0000 Uiso R
H1351 H 0.3191 0.3185 0.9035 0.0608 1.0000 Uiso R
H1361 H 0.4815 0.3892 0.9007 0.0642 1.0000 Uiso R
H1371 H 0.6660 0.3467 0.8864 0.0582 1.0000 Uiso R
H1391 H 0.3240 0.1412 0.8909 0.0532 1.0000 Uiso R
H1401 H 0.1873 0.1522 0.9662 0.1100 1.0000 Uiso R
H1402 H 0.3030 0.1824 0.9975 0.1099 1.0000 Uiso R
H1403 H 0.2049 0.2303 0.9689 0.1103 1.0000 Uiso R
H1411 H 0.1401 0.1803 0.8509 0.0998 1.0000 Uiso R
H1412 H 0.1849 0.2533 0.8517 0.1000 1.0000 Uiso R
H1413 H 0.2390 0.2015 0.8044 0.1001 1.0000 Uiso R
H1421 H 0.7423 0.1737 0.8728 0.0398 1.0000 Uiso R
H1431 H 0.8679 0.2333 0.8039 0.0732 1.0000 Uiso R
H1432 H 0.7854 0.2962 0.8067 0.0730 1.0000 Uiso R
H1433 H 0.7404 0.2303 0.7744 0.0729 1.0000 Uiso R
H1441 H 0.9071 0.2223 0.9214 0.0677 1.0000 Uiso R
H1442 H 0.8012 0.2307 0.9683 0.0680 1.0000 Uiso R
H1443 H 0.8425 0.2916 0.9269 0.0681 1.0000 Uiso R
H1451 H 0.5993 0.1400 1.0737 0.0610 1.0000 Uiso R
H1452 H 0.6279 0.1985 1.0251 0.0611 1.0000 Uiso R
H1453 H 0.4959 0.1753 1.0354 0.0612 1.0000 Uiso R
H1461 H 0.7620 0.0430 1.0022 0.0591 1.0000 Uiso R
H1462 H 0.7939 0.1062 0.9619 0.0592 1.0000 Uiso R
H1463 H 0.7525 0.0403 0.9266 0.0589 1.0000 Uiso R
H1471 H 0.5237 0.0033 1.0259 0.0653 1.0000 Uiso R
H1472 H 0.4146 0.0385 0.9931 0.0649 1.0000 Uiso R
H1473 H 0.4947 -0.0059 0.9517 0.0650 1.0000 Uiso R

loop_
_atom_site_aniso_label
_atom_site_aniso_U_11
_atom_site_aniso_U_22
_atom_site_aniso_U_33
_atom_site_aniso_U_23
_atom_site_aniso_U_13
_atom_site_aniso_U_12
Sn1 0.01714(11) 0.01503(14) 0.02525(13) 0.00025(10) 0.00102(8) -0.00017(11)
Sn101 0.02099(11) 0.01401(13) 0.02307(13) -0.00025(10) 0.00232(8) -0.00079(11)
N1 0.0228(17) 0.0191(18) 0.0258(17) -0.0011(14) -0.0002(13) 0.0032(14)
N2 0.0069(14) 0.0183(19) 0.041(2) 0.0026(16) -0.0063(13) 0.0057(13)
N3 0.0271(18) 0.0135(17) 0.0246(17) -0.0019(13) 0.0004(13) -0.0001(13)
N101 0.0221(17) 0.0154(17) 0.0288(18) -0.0011(14) 0.0034(13) -0.0002(13)
N102 0.0173(17) 0.019(2) 0.0325(19) -0.0029(16) 0.0025(13) -0.0105(13)
N103 0.0334(19) 0.0138(17) 0.0236(17) -0.0042(14) 0.0027(14) -0.0006(14)
C1 0.027(2) 0.029(3) 0.044(3) 0.001(2) 0.0006(19) 0.0076(19)
C2 0.039(3) 0.016(2) 0.043(3) -0.0064(19) -0.003(2) 0.0070(19)
C3 0.0196(17) 0.024(2) 0.0290(19) -0.0005(18) 0.0006(14) 0.0005(18)
C4 0.0250(19) 0.038(3) 0.0261(19) 0.000(2) 0.0015(14) 0.012(2)
C5 0.024(2) 0.046(3) 0.033(2) -0.001(2) 0.0034(17) -0.001(2)
C6 0.0213(19) 0.045(3) 0.046(3) 0.001(2) 0.0046(17) -0.007(2)
C7 0.030(2) 0.044(3) 0.037(2) 0.006(2) 0.0083(17) -0.003(2)
C8 0.0206(19) 0.038(3) 0.029(2) 0.0012(19) 0.0050(16) 0.0029(18)
C9 0.025(2) 0.046(3) 0.030(2) 0.005(2) -0.0016(17) 0.003(2)
C10 0.073(4) 0.044(4) 0.046(3) 0.012(3) 0.007(3) 0.012(3)
C11 0.046(3) 0.065(4) 0.030(2) 0.001(3) 0.0047(19) 0.000(3)
C12 0.029(2) 0.052(3) 0.026(2) 0.001(2) 0.0030(17) -0.002(2)
C13 0.070(4) 0.061(4) 0.041(3) -0.012(3) 0.009(3) 0.004(3)
C14 0.047(3) 0.072(5) 0.036(3) 0.022(3) 0.003(2) -0.009(3)
C15 0.029(2) 0.014(2) 0.042(3) -0.0017(18) -0.0038(18) -0.0026(17)
C16 0.038(3) 0.020(2) 0.038(2) -0.0039(19) -0.0084(19) -0.0029(19)
C17 0.042(3) 0.029(3) 0.046(3) 0.002(2) -0.011(2) -0.008(2)
C18 0.035(3) 0.034(3) 0.065(4) -0.001(3) -0.019(2) -0.013(2)
C19 0.034(3) 0.032(3) 0.059(3) 0.004(2) 0.001(2) -0.011(2)
C20 0.027(2) 0.019(2) 0.053(3) -0.003(2) 0.000(2) -0.0047(18)
C21 0.051(3) 0.025(3) 0.035(3) -0.005(2) -0.001(2) 0.001(2)
C22 0.079(5) 0.037(4) 0.057(4) -0.001(3) 0.017(3) 0.011(3)
C23 0.079(5) 0.032(3) 0.055(4) 0.013(3) 0.024(3) 0.012(3)
C24 0.041(3) 0.028(3) 0.048(3) 0.000(2) 0.002(2) -0.017(2)
C25 0.071(4) 0.054(4) 0.060(4) 0.024(3) 0.007(3) 0.012(3)
C26 0.048(3) 0.037(3) 0.064(4) 0.002(3) 0.011(3) -0.010(3)
C27 0.035(2) 0.018(2) 0.032(2) 0.0049(18) 0.0060(17) -0.0043(18)
C28 0.028(2) 0.026(2) 0.028(2) 0.0047(18) 0.0054(16) 0.0084(18)
C29 0.026(2) 0.028(2) 0.029(2) -0.0028(18) -0.0019(17) 0.0072(18)
C30 0.0240(18) 0.033(2) 0.029(2) 0.000(2) -0.0004(14) 0.003(2)
C31 0.052(3) 0.041(3) 0.039(3) 0.012(2) 0.008(2) 0.007(3)
C32 0.043(3) 0.051(4) 0.038(3) 0.006(2) -0.007(2) 0.004(3)
C33 0.031(2) 0.014(2) 0.029(2) -0.0028(17) 0.0022(16) 0.0034(17)
C34 0.031(2) 0.018(2) 0.043(3) -0.003(2) 0.0020(19) -0.0006(18)
C35 0.042(3) 0.020(3) 0.067(4) -0.002(2) 0.006(3) -0.009(2)
C36 0.064(4) 0.019(3) 0.067(4) -0.008(3) 0.010(3) 0.001(3)
C37 0.046(3) 0.019(3) 0.063(4) 0.001(2) 0.008(3) 0.003(2)
C38 0.030(2) 0.022(2) 0.036(2) -0.0013(19) 0.0060(18) 0.0040(18)
C39 0.028(2) 0.023(3) 0.069(4) -0.006(2) -0.002(2) -0.0016(19)
C40 0.041(3) 0.062(4) 0.064(4) 0.002(3) -0.003(3) 0.008(3)
C41 0.044(3) 0.060(4) 0.061(4) -0.018(3) 0.002(3) 0.006(3)
C42 0.031(2) 0.025(2) 0.043(3) -0.005(2) 0.0028(19) 0.0088(19)
C43 0.052(3) 0.040(3) 0.042(3) 0.001(2) -0.003(2) 0.014(3)
C44 0.039(3) 0.035(3) 0.053(3) -0.008(2) 0.006(2) 0.006(2)
C45 0.039(3) 0.037(3) 0.029(2) -0.007(2) -0.0004(18) -0.003(2)
C46 0.021(2) 0.043(3) 0.039(2) 0.006(2) 0.0015(17) -0.0029(18)
C47 0.042(3) 0.036(3) 0.043(3) 0.010(2) 0.004(2) 0.012(2)
C101 0.031(2) 0.026(3) 0.039(3) 0.000(2) 0.0015(19) -0.0076(19)
C102 0.037(3) 0.013(2) 0.045(3) -0.0057(19) -0.001(2) -0.0079(18)
C103 0.0197(18) 0.032(3) 0.027(2) -0.0012(17) 0.0006(15) -0.0044(16)
C104 0.025(2) 0.040(3) 0.026(2) 0.0006(19) 0.0025(16) -0.0088(19)
C105 0.031(2) 0.052(3) 0.032(2) 0.001(2) 0.0095(17) -0.012(2)
C106 0.026(2) 0.062(4) 0.052(3) 0.003(3) 0.007(2) 0.006(2)
C107 0.026(2) 0.052(4) 0.043(3) 0.010(2) -0.0031(19) 0.005(2)
C108 0.025(2) 0.031(3) 0.031(2) 0.0028(18) 0.0010(16) -0.0022(17)
C109 0.032(2) 0.049(3) 0.031(2) 0.009(2) 0.0012(18) -0.007(2)
C110 0.075(5) 0.055(4) 0.051(4) 0.020(3) 0.002(3) -0.018(3)
C111 0.042(3) 0.084(5) 0.032(3) 0.006(3) 0.000(2) -0.013(3)
C112 0.035(2) 0.039(3) 0.025(2) 0.0028(19) -0.0042(18) -0.001(2)
C113 0.082(5) 0.061(4) 0.031(3) -0.010(3) 0.001(3) -0.014(4)
C114 0.049(3) 0.063(4) 0.032(3) 0.017(3) 0.003(2) 0.007(3)
C115 0.028(2) 0.015(2) 0.039(2) -0.0047(18) 0.0109(18) 0.0010(17)
C116 0.046(3) 0.020(2) 0.041(3) -0.003(2) 0.011(2) -0.002(2)
C117 0.062(4) 0.025(3) 0.057(3) 0.000(2) 0.035(3) -0.001(3)
C118 0.027(2) 0.024(3) 0.089(5) 0.003(3) 0.023(3) 0.008(2)
C119 0.030(2) 0.021(3) 0.072(4) 0.004(2) 0.004(2) 0.0032(19)
C120 0.033(2) 0.015(2) 0.047(3) 0.004(2) 0.005(2) 0.0036(18)
C121 0.047(3) 0.036(3) 0.034(3) 0.000(2) 0.001(2) -0.006(2)
C122 0.138(8) 0.029(3) 0.044(3) -0.008(3) -0.002(4) -0.022(4)
C123 0.106(6) 0.036(4) 0.039(3) 0.003(3) -0.006(3) -0.009(4)
C124 0.039(3) 0.028(3) 0.045(3) 0.005(2) 0.000(2) 0.012(2)
C125 0.062(4) 0.056(4) 0.052(4) 0.022(3) -0.003(3) -0.016(3)
C126 0.056(4) 0.041(3) 0.057(4) 0.002(3) -0.017(3) 0.010(3)
C127 0.034(2) 0.020(2) 0.032(2) 0.0096(18) 0.0000(18) 0.0019(18)
C128 0.037(2) 0.027(2) 0.027(2) 0.0025(18) -0.0016(17) -0.011(2)
C129 0.029(2) 0.034(3) 0.025(2) -0.0041(18) 0.0071(17) -0.0099(19)
C130 0.0224(17) 0.022(2) 0.0294(19) -0.0010(18) 0.0060(14) 0.0005(18)
C131 0.059(4) 0.050(4) 0.038(3) 0.015(3) -0.006(2) -0.014(3)
C132 0.048(3) 0.057(4) 0.042(3) 0.006(3) 0.015(2) -0.009(3)
C133 0.031(2) 0.016(2) 0.030(2) -0.0030(17) 0.0003(16) 0.0007(17)
C134 0.038(3) 0.026(3) 0.041(3) -0.009(2) 0.003(2) 0.002(2)
C135 0.049(3) 0.027(3) 0.069(4) -0.009(3) 0.002(3) 0.011(2)
C136 0.069(4) 0.015(3) 0.078(5) -0.002(3) -0.001(3) 0.003(3)
C137 0.062(4) 0.018(3) 0.060(4) -0.001(2) 0.003(3) -0.008(2)
C138 0.043(3) 0.017(2) 0.034(2) -0.0009(18) 0.0014(19) -0.0057(19)
C139 0.030(2) 0.032(3) 0.067(4) -0.012(3) 0.006(2) 0.006(2)
C140 0.054(4) 0.088(6) 0.065(4) 0.004(4) 0.004(3) -0.021(4)
C141 0.047(4) 0.078(5) 0.065(4) -0.018(4) -0.007(3) 0.002(3)
C142 0.037(3) 0.028(3) 0.037(3) -0.009(2) 0.0025(19) -0.014(2)
C143 0.055(4) 0.037(3) 0.049(3) -0.004(3) 0.010(3) -0.020(3)
C144 0.041(3) 0.044(3) 0.050(3) -0.013(3) 0.001(2) -0.014(2)
C145 0.044(3) 0.041(3) 0.030(2) -0.009(2) 0.0025(19) -0.001(2)
C146 0.042(3) 0.040(3) 0.035(2) 0.006(2) 0.0035(19) 0.008(2)
C147 0.051(3) 0.034(3) 0.040(3) 0.005(2) 0.012(2) -0.009(2)
B1 0.019(2) 0.017(2) 0.024(2) -0.0003(17) 0.0015(16) -0.0006(17)
B101 0.027(2) 0.007(2) 0.022(2) -0.0010(16) 0.0011(16) -0.0037(17)
Si1 0.0229(5) 0.0220(6) 0.0256(5) 0.0004(4) 0.0013(4) 0.0004(4)
Si101 0.0272(5) 0.0240(6) 0.0260(5) -0.0015(4) 0.0034(4) -0.0032(4)

loop_
_atom_type_symbol
_atom_type_scat_dispersion_real
_atom_type_scat_dispersion_imag
_atom_type_scat_Cromer_Mann_a1
_atom_type_scat_Cromer_Mann_b1
_atom_type_scat_Cromer_Mann_a2
_atom_type_scat_Cromer_Mann_b2
_atom_type_scat_Cromer_Mann_a3
_atom_type_scat_Cromer_Mann_b3
_atom_type_scat_Cromer_Mann_a4
_atom_type_scat_Cromer_Mann_b4
_atom_type_scat_Cromer_Mann_c
_atom_type_scat_source
Sn 0.0259 5.4591 19.1889 5.8303 19.1005 0.5031 4.4585 26.8909 2.4663 83.9572 4.7821 'International Tables Vol C 4.2.6.8 and 6.1.1.4'
B 0.0090 0.0039 2.0545 23.2185 1.3326 1.0210 1.0979 60.3498 0.7068 0.1403 -0.1932 'International Tables Vol C 4.2.6.8 and 6.1.1.4'
N 0.0311 0.0180 12.2126 0.0057 3.1322 9.8933 2.0125 28.9975 1.1663 0.5826 -11.5290 'International Tables Vol C 4.2.6.8 and 6.1.1.4'
Si 0.2541 0.3302 6.2915 2.4386 3.0353 32.3337 1.9891 0.6785 1.5410 81.6937 1.1407 'International Tables Vol C 4.2.6.8 and 6.1.1.4'
C 0.0181 0.0091 2.3100 20.8439 1.0200 10.2075 1.5886 0.5687 0.8650 51.6512 0.2156 'International Tables Vol C 4.2.6.8 and 6.1.1.4'
H 0.0000 0.0000 0.4930 10.5109 0.3229 26.1257 0.1402 3.1424 0.0408 57.7998 0.0030 'International Tables Vol C 4.2.6.8 and 6.1.1.4'

loop_
_geom_angle_atom_site_label_1
_geom_angle_atom_site_label_2
_geom_angle_atom_site_label_3
_geom_angle
_geom_angle_publ_flag
N3 Sn1 C27 106.22(16) yes
N3 Sn1 C30 109.93(15) yes
C27 Sn1 C30 85.32(18) yes
N3 Sn1 B1 117.20(15) yes
C27 Sn1 B1 120.08(17) yes
C30 Sn1 B1 113.62(19) yes
N103 Sn101 C127 104.88(17) yes
N103 Sn101 C130 109.34(15) yes
C127 Sn101 C130 85.63(17) yes
N103 Sn101 B101 119.06(15) yes
C127 Sn101 B101 119.74(18) yes
C130 Sn101 B101 113.12(17) yes
C1 N1 C3 117.2(4) yes
C1 N1 B1 108.0(4) yes
C3 N1 B1 134.2(4) yes
C2 N2 C15 119.2(4) yes
C2 N2 B1 108.0(4) yes
C15 N2 B1 130.0(4) yes
Sn1 N3 C33 116.8(3) yes
Sn1 N3 Si1 124.6(2) yes
C33 N3 Si1 118.3(3) yes
C101 N101 C103 118.7(4) yes
C101 N101 B101 108.1(4) yes
C103 N101 B101 133.2(4) yes
C102 N102 C115 119.8(4) yes
C102 N102 B101 109.0(4) yes
C115 N102 B101 130.6(4) yes
Sn101 N103 C133 116.1(3) yes
Sn101 N103 Si101 124.8(2) yes
C133 N103 Si101 118.6(3) yes
N1 C1 C2 109.0(4) yes
N1 C1 H11 125.8 no
C2 C1 H11 125.2 no
N2 C2 C1 109.8(4) yes
N2 C2 H21 124.2 no
C1 C2 H21 126.0 no
N1 C3 C4 120.5(4) yes
N1 C3 C8 119.2(4) yes
C4 C3 C8 120.1(4) yes
C3 C4 C5 119.4(4) yes
C3 C4 C9 121.1(4) yes
C5 C4 C9 119.3(4) yes
C4 C5 C6 120.2(5) yes
C4 C5 H51 119.8 no
C6 C5 H51 120.0 no
C5 C6 C7 120.9(5) yes
C5 C6 H61 119.3 no
C7 C6 H61 119.8 no
C6 C7 C8 121.0(4) yes
C6 C7 H71 119.0 no
C8 C7 H71 120.0 no
C3 C8 C7 118.3(4) yes
C3 C8 C12 121.9(4) yes
C7 C8 C12 119.6(4) yes
C4 C9 C10 110.3(4) yes
C4 C9 C11 111.2(5) yes
C10 C9 C11 109.8(5) yes
C4 C9 H91 108.8 no
C10 C9 H91 108.0 no
C11 C9 H91 108.7 no
C9 C10 H101 109.2 no
C9 C10 H102 109.5 no
H101 C10 H102 108.6 no
C9 C10 H103 109.8 no
H101 C10 H103 109.6 no
H102 C10 H103 110.1 no
C9 C11 H111 108.8 no
C9 C11 H112 109.1 no
H111 C11 H112 108.4 no
C9 C11 H113 110.2 no
H111 C11 H113 110.4 no
H112 C11 H113 109.9 no
C8 C12 C13 111.1(5) yes
C8 C12 C14 112.5(5) yes
C13 C12 C14 111.3(5) yes
C8 C12 H121 107.9 no
C13 C12 H121 106.8 no
C14 C12 H121 107.0 no
C12 C13 H131 108.3 no
C12 C13 H132 110.1 no
H131 C13 H132 109.8 no
C12 C13 H133 108.4 no
H131 C13 H133 110.0 no
H132 C13 H133 110.2 no
C12 C14 H141 109.3 no
C12 C14 H142 110.1 no
H141 C14 H142 109.6 no
C12 C14 H143 109.1 no
H141 C14 H143 109.2 no
H142 C14 H143 109.5 no
N2 C15 C16 118.3(4) yes
N2 C15 C20 120.0(5) yes
C16 C15 C20 121.7(5) yes
C15 C16 C17 118.4(5) yes
C15 C16 C21 122.0(4) yes
C17 C16 C21 119.6(5) yes
C16 C17 C18 121.4(5) yes
C16 C17 H171 119.5 no
C18 C17 H171 119.1 no
C17 C18 C19 119.4(5) yes
C17 C18 H181 121.4 no
C19 C18 H181 119.2 no
C18 C19 C20 121.7(5) yes
C18 C19 H191 120.5 no
C20 C19 H191 117.8 no
C19 C20 C15 117.3(5) yes
C19 C20 C24 121.2(5) yes
C15 C20 C24 121.4(5) yes
C16 C21 C22 110.1(5) yes
C16 C21 C23 112.8(5) yes
C22 C21 C23 109.5(5) yes
C16 C21 H211 108.0 no
C22 C21 H211 107.0 no
C23 C21 H211 109.2 no
C21 C22 H221 110.0 no
C21 C22 H222 107.0 no
H221 C22 H222 110.8 no
C21 C22 H223 109.3 no
H221 C22 H223 110.0 no
H222 C22 H223 109.6 no
C21 C23 H231 108.1 no
C21 C23 H232 108.7 no
H231 C23 H232 110.3 no
C21 C23 H233 108.8 no
H231 C23 H233 110.8 no
H232 C23 H233 110.1 no
C20 C24 C25 110.3(5) yes
C20 C24 C26 114.0(5) yes
C25 C24 C26 108.5(5) yes
C20 C24 H241 108.7 no
C25 C24 H241 106.1 no
C26 C24 H241 108.9 no
C24 C25 H251 108.8 no
C24 C25 H252 108.4 no
H251 C25 H252 110.3 no
C24 C25 H253 109.8 no
H251 C25 H253 109.7 no
H252 C25 H253 109.8 no
C24 C26 H261 109.2 no
C24 C26 H262 109.0 no
H261 C26 H262 110.2 no
C24 C26 H263 109.9 no
H261 C26 H263 109.4 no
H262 C26 H263 109.2 no
Sn1 C27 C28 104.9(3) yes
Sn1 C27 H271 112.1 no
C28 C27 H271 109.9 no
Sn1 C27 H272 109.7 no
C28 C27 H272 111.4 no
H271 C27 H272 108.9 no
C27 C28 C29 121.5(4) yes
C27 C28 C31 113.5(4) yes
C29 C28 C31 125.0(5) yes
C28 C29 C30 122.3(4) yes
C28 C29 C32 123.6(4) yes
C30 C29 C32 114.1(4) yes
C29 C30 Sn1 104.5(3) yes
C29 C30 H301 110.8 no
Sn1 C30 H301 111.7 no
C29 C30 H302 110.0 no
Sn1 C30 H302 108.5 no
H301 C30 H302 111.2 no
C28 C31 H311 109.4 no
C28 C31 H312 108.5 no
H311 C31 H312 110.3 no
C28 C31 H313 109.8 no
H311 C31 H313 109.1 no
H312 C31 H313 109.7 no
C29 C32 H321 108.3 no
C29 C32 H322 109.1 no
H321 C32 H322 110.3 no
C29 C32 H323 109.1 no
H321 C32 H323 109.7 no
H322 C32 H323 110.3 no
N3 C33 C34 119.4(4) yes
N3 C33 C38 120.7(4) yes
C34 C33 C38 119.9(4) yes
C33 C34 C35 118.8(5) yes
C33 C34 C39 122.8(4) yes
C35 C34 C39 118.4(5) yes
C34 C35 C36 121.7(5) yes
C34 C35 H351 119.1 no
C36 C35 H351 119.2 no
C35 C36 C37 119.4(6) yes
C35 C36 H361 119.7 no
C37 C36 H361 120.9 no
C36 C37 C38 121.7(5) yes
C36 C37 H371 120.0 no
C38 C37 H371 118.2 no
C33 C38 C37 118.4(5) yes
C33 C38 C42 122.8(4) yes
C37 C38 C42 118.9(5) yes
C34 C39 C40 112.4(5) yes
C34 C39 C41 109.7(5) yes
C40 C39 C41 109.9(5) yes
C34 C39 H391 107.8 no
C40 C39 H391 108.8 no
C41 C39 H391 108.0 no
C39 C40 H401 109.1 no
C39 C40 H402 109.5 no
H401 C40 H402 109.4 no
C39 C40 H403 109.5 no
H401 C40 H403 109.7 no
H402 C40 H403 109.6 no
C39 C41 H411 110.2 no
C39 C41 H412 108.7 no
H411 C41 H412 109.9 no
C39 C41 H413 108.5 no
H411 C41 H413 109.8 no
H412 C41 H413 109.7 no
C38 C42 C43 111.8(5) yes
C38 C42 C44 112.0(4) yes
C43 C42 C44 109.0(4) yes
C38 C42 H421 107.2 no
C43 C42 H421 108.2 no
C44 C42 H421 108.5 no
C42 C43 H431 109.2 no
C42 C43 H432 109.9 no
H431 C43 H432 109.7 no
C42 C43 H433 110.3 no
H431 C43 H433 107.9 no
H432 C43 H433 109.9 no
C42 C44 H441 110.6 no
C42 C44 H442 110.5 no
H441 C44 H442 108.2 no
C42 C44 H443 109.4 no
H441 C44 H443 109.3 no
H442 C44 H443 108.7 no
Si1 C45 H451 109.4 no
Si1 C45 H452 108.1 no
H451 C45 H452 108.9 no
Si1 C45 H453 110.0 no
H451 C45 H453 109.9 no
H452 C45 H453 110.6 no
Si1 C46 H461 109.6 no
Si1 C46 H462 110.8 no
H461 C46 H462 109.6 no
Si1 C46 H463 111.1 no
H461 C46 H463 107.6 no
H462 C46 H463 108.1 no
Si1 C47 H471 110.0 no
Si1 C47 H472 109.7 no
H471 C47 H472 109.3 no
Si1 C47 H473 110.4 no
H471 C47 H473 108.6 no
H472 C47 H473 108.8 no
N101 C101 C102 110.2(4) yes
N101 C101 H1011 123.9 no
C102 C101 H1011 126.0 no
N102 C102 C101 108.8(4) yes
N102 C102 H1021 125.4 no
C101 C102 H1021 125.7 no
N101 C103 C104 118.4(4) yes
N101 C103 C108 119.9(4) yes
C104 C103 C108 121.6(4) yes
C103 C104 C105 117.7(4) yes
C103 C104 C109 122.7(4) yes
C105 C104 C109 119.5(4) yes
C104 C105 C106 119.8(4) yes
C104 C105 H1051 119.7 no
C106 C105 H1051 120.5 no
C105 C106 C107 122.0(5) yes
C105 C106 H1061 119.0 no
C107 C106 H1061 119.0 no
C106 C107 C108 121.0(5) yes
C106 C107 H1071 120.5 no
C108 C107 H1071 118.5 no
C103 C108 C107 117.8(4) yes
C103 C108 C112 121.5(4) yes
C107 C108 C112 120.7(4) yes
C104 C109 C110 109.9(5) yes
C104 C109 C111 113.0(5) yes
C110 C109 C111 109.1(5) yes
C104 C109 H1091 107.7 no
C110 C109 H1091 109.4 no
C111 C109 H1091 107.7 no
C109 C110 H1101 109.6 no
C109 C110 H1102 108.7 no
H1101 C110 H1102 110.1 no
C109 C110 H1103 109.4 no
H1101 C110 H1103 109.7 no
H1102 C110 H1103 109.4 no
C109 C111 H1111 110.8 no
C109 C111 H1112 110.6 no
H1111 C111 H1112 109.5 no
C109 C111 H1113 109.9 no
H1111 C111 H1113 109.0 no
H1112 C111 H1113 107.1 no
C108 C112 C113 111.5(4) yes
C108 C112 C114 112.5(4) yes
C113 C112 C114 110.5(5) yes
C108 C112 H1121 107.9 no
C113 C112 H1121 105.2 no
C114 C112 H1121 108.9 no
C112 C113 H1131 111.2 no
C112 C113 H1132 109.6 no
H1131 C113 H1132 110.1 no
C112 C113 H1133 107.3 no
H1131 C113 H1133 109.7 no
H1132 C113 H1133 108.9 no
C112 C114 H1141 109.1 no
C112 C114 H1142 109.2 no
H1141 C114 H1142 110.5 no
C112 C114 H1143 108.3 no
H1141 C114 H1143 109.7 no
H1142 C114 H1143 110.0 no
N102 C115 C116 116.6(5) yes
N102 C115 C120 121.0(4) yes
C116 C115 C120 122.4(4) yes
C115 C116 C117 116.9(6) yes
C115 C116 C121 122.7(5) yes
C117 C116 C121 120.4(5) yes
C116 C117 C118 120.5(5) yes
C116 C117 H1171 119.5 no
C118 C117 H1171 120.0 no
C117 C118 C119 120.8(5) yes
C117 C118 H1181 119.6 no
C119 C118 H1181 119.6 no
C118 C119 C120 121.0(6) yes
C118 C119 H1191 120.6 no
C120 C119 H1191 118.4 no
C115 C120 C119 118.1(5) yes
C115 C120 C124 121.1(4) yes
C119 C120 C124 120.7(5) yes
C116 C121 C122 109.4(5) yes
C116 C121 C123 112.7(5) yes
C122 C121 C123 109.5(5) yes
C116 C121 H1211 109.2 no
C122 C121 H1211 106.7 no
C123 C121 H1211 109.2 no
C121 C122 H1221 110.0 no
C121 C122 H1222 108.8 no
H1221 C122 H1222 108.2 no
C121 C122 H1223 109.6 no
H1221 C122 H1223 110.3 no
H1222 C122 H1223 109.9 no
C121 C123 H1231 109.5 no
C121 C123 H1232 108.9 no
H1231 C123 H1232 109.0 no
C121 C123 H1233 109.2 no
H1231 C123 H1233 110.0 no
H1232 C123 H1233 110.2 no
C120 C124 C125 111.1(5) yes
C120 C124 C126 114.1(5) yes
C125 C124 C126 108.9(5) yes
C120 C124 H1241 107.6 no
C125 C124 H1241 106.9 no
C126 C124 H1241 108.0 no
C124 C125 H1251 110.5 no
C124 C125 H1252 108.0 no
H1251 C125 H1252 109.6 no
C124 C125 H1253 110.5 no
H1251 C125 H1253 108.6 no
H1252 C125 H1253 109.6 no
C124 C126 H1261 111.7 no
C124 C126 H1262 109.6 no
H1261 C126 H1262 109.4 no
C124 C126 H1263 108.5 no
H1261 C126 H1263 109.8 no
H1262 C126 H1263 107.8 no
Sn101 C127 C128 104.1(3) yes
Sn101 C127 H1271 110.3 no
C128 C127 H1271 110.6 no
Sn101 C127 H1272 111.3 no
C128 C127 H1272 110.5 no
H1271 C127 H1272 109.9 no
C127 C128 C129 122.4(4) yes
C127 C128 C131 112.6(5) yes
C129 C128 C131 125.1(5) yes
C128 C129 C130 121.7(4) yes
C128 C129 C132 124.9(5) yes
C130 C129 C132 113.3(4) yes
C129 C130 Sn101 104.6(3) yes
C129 C130 H1301 110.6 no
Sn101 C130 H1301 109.4 no
C129 C130 H1302 112.3 no
Sn101 C130 H1302 111.9 no
H1301 C130 H1302 108.0 no
C128 C131 H1311 109.9 no
C128 C131 H1312 110.2 no
H1311 C131 H1312 109.6 no
C128 C131 H1313 109.3 no
H1311 C131 H1313 109.9 no
H1312 C131 H1313 107.9 no
C129 C132 H1321 108.7 no
C129 C132 H1322 110.1 no
H1321 C132 H1322 108.9 no
C129 C132 H1323 108.8 no
H1321 C132 H1323 109.8 no
H1322 C132 H1323 110.5 no
N103 C133 C134 119.6(4) yes
N103 C133 C138 120.8(4) yes
C134 C133 C138 119.6(4) yes
C133 C134 C135 119.8(5) yes
C133 C134 C139 122.0(5) yes
C135 C134 C139 118.2(5) yes
C134 C135 C136 120.4(6) yes
C134 C135 H1351 119.4 no
C136 C135 H1351 120.2 no
C135 C136 C137 120.6(6) yes
C135 C136 H1361 119.7 no
C137 C136 H1361 119.7 no
C136 C137 C138 121.5(6) yes
C136 C137 H1371 119.7 no
C138 C137 H1371 118.8 no
C133 C138 C137 118.0(5) yes
C133 C138 C142 122.4(4) yes
C137 C138 C142 119.5(5) yes
C134 C139 C140 111.2(5) yes
C134 C139 C141 112.6(6) yes
C140 C139 C141 110.1(5) yes
C134 C139 H1391 108.0 no
C140 C139 H1391 105.2 no
C141 C139 H1391 109.4 no
C139 C140 H1401 109.4 no
C139 C140 H1402 110.9 no
H1401 C140 H1402 109.6 no
C139 C140 H1403 107.5 no
H1401 C140 H1403 109.4 no
H1402 C140 H1403 110.0 no
C139 C141 H1411 109.1 no
C139 C141 H1412 111.1 no
H1411 C141 H1412 107.4 no
C139 C141 H1413 111.0 no
H1411 C141 H1413 108.9 no
H1412 C141 H1413 109.3 no
C138 C142 C143 110.9(5) yes
C138 C142 C144 112.2(4) yes
C143 C142 C144 109.6(4) yes
C138 C142 H1421 108.4 no
C143 C142 H1421 108.1 no
C144 C142 H1421 107.5 no
C142 C143 H1431 108.7 no
C142 C143 H1432 110.4 no
H1431 C143 H1432 109.5 no
C142 C143 H1433 110.5 no
H1431 C143 H1433 109.3 no
H1432 C143 H1433 108.5 no
C142 C144 H1441 110.2 no
C142 C144 H1442 108.5 no
H1441 C144 H1442 109.8 no
C142 C144 H1443 109.4 no
H1441 C144 H1443 109.8 no
H1442 C144 H1443 109.2 no
Si101 C145 H1451 108.7 no
Si101 C145 H1452 109.4 no
H1451 C145 H1452 110.7 no
Si101 C145 H1453 107.6 no
H1451 C145 H1453 109.2 no
H1452 C145 H1453 111.2 no
Si101 C146 H1461 109.7 no
Si101 C146 H1462 108.4 no
H1461 C146 H1462 109.1 no
Si101 C146 H1463 109.9 no
H1461 C146 H1463 110.1 no
H1462 C146 H1463 109.6 no
Si101 C147 H1471 109.9 no
Si101 C147 H1472 110.3 no
H1471 C147 H1472 109.7 no
Si101 C147 H1473 108.3 no
H1471 C147 H1473 110.5 no
H1472 C147 H1473 108.2 no
Sn1 B1 N2 121.3(3) yes
Sn1 B1 N1 133.4(3) yes
N2 B1 N1 105.1(4) yes
Sn101 B101 N102 121.9(3) yes
Sn101 B101 N101 133.2(3) yes
N102 B101 N101 103.9(3) yes
C46 Si1 C47 106.2(3) yes
C46 Si1 C45 108.0(2) yes
C47 Si1 C45 109.2(3) yes
C46 Si1 N3 113.4(2) yes
C47 Si1 N3 110.2(2) yes
C45 Si1 N3 109.7(2) yes
C145 Si101 C146 108.7(2) yes
C145 Si101 C147 108.5(2) yes
C146 Si101 C147 107.3(3) yes
C145 Si101 N103 110.1(2) yes
C146 Si101 N103 112.4(2) yes
C147 Si101 N103 109.8(2) yes

loop_
_geom_bond_atom_site_label_1
_geom_bond_atom_site_label_2
_geom_bond_distance
_geom_bond_publ_flag
Sn1 N3 2.089(3) yes
Sn1 C27 2.155(4) yes
Sn1 C30 2.159(4) yes
Sn1 B1 2.273(5) yes
Sn101 N103 2.077(4) yes
Sn101 C127 2.159(4) yes
Sn101 C130 2.157(3) yes
Sn101 B101 2.256(4) yes
N1 C1 1.419(6) yes
N1 C3 1.425(6) yes
N1 B1 1.425(6) yes
N2 C2 1.397(6) yes
N2 C15 1.447(5) yes
N2 B1 1.443(6) yes
N3 C33 1.450(6) yes
N3 Si1 1.721(4) yes
N101 C101 1.401(6) yes
N101 C103 1.449(5) yes
N101 B101 1.436(6) yes
N102 C102 1.397(6) yes
N102 C115 1.452(5) yes
N102 B101 1.437(6) yes
N103 C133 1.442(6) yes
N103 Si101 1.732(4) yes
C1 C2 1.341(7) yes
C1 H11 0.932 no
C2 H21 0.924 no
C3 C4 1.411(6) yes
C3 C8 1.403(6) yes
C4 C5 1.386(7) yes
C4 C9 1.541(7) yes
C5 C6 1.379(7) yes
C5 H51 0.931 no
C6 C7 1.366(8) yes
C6 H61 0.940 no
C7 C8 1.402(7) yes
C7 H71 0.935 no
C8 C12 1.526(7) yes
C9 C10 1.514(8) yes
C9 C11 1.523(7) yes
C9 H91 0.984 no
C10 H101 0.963 no
C10 H102 0.970 no
C10 H103 0.965 no
C11 H111 0.963 no
C11 H112 0.967 no
C11 H113 0.956 no
C12 C13 1.534(8) yes
C12 C14 1.531(8) yes
C12 H121 0.976 no
C13 H131 0.961 no
C13 H132 0.957 no
C13 H133 0.967 no
C14 H141 0.965 no
C14 H142 0.959 no
C14 H143 0.964 no
C15 C16 1.407(7) yes
C15 C20 1.386(7) yes
C16 C17 1.376(7) yes
C16 C21 1.549(7) yes
C17 C18 1.372(8) yes
C17 H171 0.932 no
C18 C19 1.382(9) yes
C18 H181 0.940 no
C19 C20 1.398(7) yes
C19 H191 0.939 no
C20 C24 1.529(8) yes
C21 C22 1.518(8) yes
C21 C23 1.522(8) yes
C21 H211 0.981 no
C22 H221 0.966 no
C22 H222 0.974 no
C22 H223 0.964 no
C23 H231 0.963 no
C23 H232 0.973 no
C23 H233 0.960 no
C24 C25 1.538(9) yes
C24 C26 1.527(8) yes
C24 H241 0.978 no
C25 H251 0.964 no
C25 H252 0.965 no
C25 H253 0.960 no
C26 H261 0.968 no
C26 H262 0.956 no
C26 H263 0.955 no
C27 C28 1.497(7) yes
C27 H271 0.975 no
C27 H272 0.977 no
C28 C29 1.343(7) yes
C28 C31 1.511(7) yes
C29 C30 1.493(6) yes
C29 C32 1.509(7) yes
C30 H301 0.976 no
C30 H302 0.961 no
C31 H311 0.961 no
C31 H312 0.954 no
C31 H313 0.952 no
C32 H321 0.967 no
C32 H322 0.965 no
C32 H323 0.956 no
C33 C34 1.403(7) yes
C33 C38 1.423(6) yes
C34 C35 1.392(7) yes
C34 C39 1.528(7) yes
C35 C36 1.385(9) yes
C35 H351 0.939 no
C36 C37 1.365(9) yes
C36 H361 0.937 no
C37 C38 1.401(7) yes
C37 H371 0.930 no
C38 C42 1.513(7) yes
C39 C40 1.528(9) yes
C39 C41 1.528(9) yes
C39 H391 0.977 no
C40 H401 0.955 no
C40 H402 0.959 no
C40 H403 0.962 no
C41 H411 0.958 no
C41 H412 0.964 no
C41 H413 0.960 no
C42 C43 1.537(7) yes
C42 C44 1.539(7) yes
C42 H421 0.970 no
C43 H431 0.962 no
C43 H432 0.960 no
C43 H433 0.954 no
C44 H441 0.954 no
C44 H442 0.959 no
C44 H443 0.959 no
C45 Si1 1.865(5) yes
C45 H451 0.954 no
C45 H452 0.960 no
C45 H453 0.963 no
C46 Si1 1.872(5) yes
C46 H461 0.963 no
C46 H462 0.958 no
C46 H463 0.959 no
C47 Si1 1.866(6) yes
C47 H471 0.959 no
C47 H472 0.958 no
C47 H473 0.964 no
C101 C102 1.328(7) yes
C101 H1011 0.921 no
C102 H1021 0.940 no
C103 C104 1.407(6) yes
C103 C108 1.404(7) yes
C104 C105 1.420(7) yes
C104 C109 1.512(7) yes
C105 C106 1.352(8) yes
C105 H1051 0.941 no
C106 C107 1.374(8) yes
C106 H1061 0.938 no
C107 C108 1.385(7) yes
C107 H1071 0.929 no
C108 C112 1.523(6) yes
C109 C110 1.545(9) yes
C109 C111 1.520(8) yes
C109 H1091 0.982 no
C110 H1101 0.963 no
C110 H1102 0.968 no
C110 H1103 0.968 no
C111 H1111 0.963 no
C111 H1112 0.970 no
C111 H1113 0.960 no
C112 C113 1.527(8) yes
C112 C114 1.518(8) yes
C112 H1121 0.988 no
C113 H1131 0.958 no
C113 H1132 0.962 no
C113 H1133 0.968 no
C114 H1141 0.959 no
C114 H1142 0.970 no
C114 H1143 0.966 no
C115 C116 1.398(7) yes
C115 C120 1.392(7) yes
C116 C117 1.417(8) yes
C116 C121 1.515(8) yes
C117 C118 1.378(10) yes
C117 H1171 0.929 no
C118 C119 1.364(9) yes
C118 H1181 0.935 no
C119 C120 1.392(7) yes
C119 H1191 0.936 no
C120 C124 1.543(7) yes
C121 C122 1.546(9) yes
C121 C123 1.542(8) yes
C121 H1211 0.991 no
C122 H1221 0.972 no
C122 H1222 0.960 no
C122 H1223 0.967 no
C123 H1231 0.964 no
C123 H1232 0.963 no
C123 H1233 0.968 no
C124 C125 1.532(9) yes
C124 C126 1.521(8) yes
C124 H1241 0.977 no
C125 H1251 0.961 no
C125 H1252 0.963 no
C125 H1253 0.964 no
C126 H1261 0.963 no
C126 H1262 0.963 no
C126 H1263 0.961 no
C127 C128 1.518(6) yes
C127 H1271 0.972 no
C127 H1272 0.981 no
C128 C129 1.324(7) yes
C128 C131 1.512(7) yes
C129 C130 1.513(6) yes
C129 C132 1.520(6) yes
C130 H1301 0.970 no
C130 H1302 0.969 no
C131 H1311 0.959 no
C131 H1312 0.957 no
C131 H1313 0.962 no
C132 H1321 0.956 no
C132 H1322 0.955 no
C132 H1323 0.957 no
C133 C134 1.406(7) yes
C133 C138 1.431(7) yes
C134 C135 1.377(8) yes
C134 C139 1.536(8) yes
C135 C136 1.388(9) yes
C135 H1351 0.942 no
C136 C137 1.363(9) yes
C136 H1361 0.934 no
C137 C138 1.391(8) yes
C137 H1371 0.934 no
C138 C142 1.511(7) yes
C139 C140 1.522(9) yes
C139 C141 1.518(9) yes
C139 H1391 0.982 no
C140 H1401 0.964 no
C140 H1402 0.961 no
C140 H1403 0.960 no
C141 H1411 0.958 no
C141 H1412 0.959 no
C141 H1413 0.957 no
C142 C143 1.533(7) yes
C142 C144 1.534(7) yes
C142 H1421 0.990 no
C143 H1431 0.959 no
C143 H1432 0.963 no
C143 H1433 0.956 no
C144 H1441 0.962 no
C144 H1442 0.963 no
C144 H1443 0.958 no
C145 Si101 1.872(5) yes
C145 H1451 0.962 no
C145 H1452 0.961 no
C145 H1453 0.965 no
C146 Si101 1.868(5) yes
C146 H1461 0.956 no
C146 H1462 0.960 no
C146 H1463 0.962 no
C147 Si101 1.868(5) yes
C147 H1471 0.963 no
C147 H1472 0.952 no
C147 H1473 0.957 no
